data_1530693
loop_
_publ_author_name
'Meng, Yin-Shan'
'Mo, Zhenbo'
'Wang, Bing-Wu'
'Zhang, Yi-Quan'
'Deng, Liang'
'Gao, Song'

_publ_section_title
;
 Observation of the single-ion magnet behavior of d8ions on two-coordinate
 Co(i)--NHC complexes
;
_journal_issue 12
_journal_name_full 'Chem. Sci.'
_journal_page_first 7156
_journal_paper_doi 10.1039/C5SC02611C
_journal_volume 6
_journal_year 2015
_chemical_formula_sum 'C78 H76 B Co F24 N4'
_chemical_formula_weight 1595.17
_chemical_name_systematic '[Co(IAd)2][BArF4]'
_chemical_properties_physical 'Air-sensitive, Moisture-sensitive, Hygroscopic, Oxygen-sensitive'
_space_group_IT_number 86
_symmetry_cell_setting tetragonal
_symmetry_space_group_name_Hall '-P 4bc'
_symmetry_space_group_name_H-M 'P 42/n :2'
_atom_sites_solution_hydrogens geom
_atom_sites_solution_primary direct
_atom_sites_solution_secondary difmap
_audit_creation_method SHELXL-97
_audit_update_record
;
2015-04-07 deposited with the CCDC.
2015-09-10 downloaded from the CCDC.
;
_cell_angle_alpha 90.00
_cell_angle_beta 90.00
_cell_angle_gamma 90.00
_cell_formula_units_Z 2
_cell_length_a 14.0529(10)
_cell_length_b 14.0529(10)
_cell_length_c 18.2643(18)
_cell_measurement_reflns_used 7135
_cell_measurement_temperature 140(2)
_cell_measurement_theta_max 29.85
_cell_measurement_theta_min 2.33
_cell_volume 3606.9(5)
_computing_cell_refinement 'Bruker SAINT'
_computing_data_collection 'Bruker APEX2'
_computing_data_reduction 'Bruker SAINT'
_computing_molecular_graphics 'Bruker SHELXTL'
_computing_publication_material 'Bruker SHELXTL'
_computing_structure_refinement 'SHELXL-97 (Sheldrick, 2008)'
_computing_structure_solution 'SHELXS-97 (Sheldrick, 2008)'
_diffrn_ambient_temperature 140(2)
_diffrn_measured_fraction_theta_full 0.993
_diffrn_measured_fraction_theta_max 0.993
_diffrn_measurement_device_type 'Bruker APEX-II CCD'
_diffrn_measurement_method '\f and \w scans'
_diffrn_radiation_monochromator graphite
_diffrn_radiation_source 'fine-focus sealed tube'
_diffrn_radiation_type MoK\a
_diffrn_radiation_wavelength 0.71073
_diffrn_reflns_av_R_equivalents 0.0553
_diffrn_reflns_av_sigmaI/netI 0.0381
_diffrn_reflns_limit_h_max 20
_diffrn_reflns_limit_h_min -18
_diffrn_reflns_limit_k_max 20
_diffrn_reflns_limit_k_min -19
_diffrn_reflns_limit_l_max 24
_diffrn_reflns_limit_l_min -26
_diffrn_reflns_number 35363
_diffrn_reflns_theta_full 30.63
_diffrn_reflns_theta_max 30.63
_diffrn_reflns_theta_min 1.83
_exptl_absorpt_coefficient_mu 0.348
_exptl_absorpt_correction_T_max 0.9497
_exptl_absorpt_correction_T_min 0.9028
_exptl_absorpt_correction_type multi-scan
_exptl_absorpt_process_details sadabs
_exptl_crystal_colour green
_exptl_crystal_density_diffrn 1.469
_exptl_crystal_density_method 'not measured'
_exptl_crystal_description block
_exptl_crystal_F_000 1640
_exptl_crystal_recrystallization_method 'Re-crystallisation from solvent: THF/toluene'
_exptl_crystal_size_max 0.30
_exptl_crystal_size_mid 0.20
_exptl_crystal_size_min 0.15
_refine_diff_density_max 0.947
_refine_diff_density_min -0.664
_refine_diff_density_rms 0.125
_refine_ls_extinction_method none
_refine_ls_goodness_of_fit_ref 1.029
_refine_ls_hydrogen_treatment mixed
_refine_ls_matrix_type full
_refine_ls_number_parameters 244
_refine_ls_number_reflns 5535
_refine_ls_number_restraints 75
_refine_ls_restrained_S_all 1.103
_refine_ls_R_factor_all 0.0948
_refine_ls_R_factor_gt 0.0656
_refine_ls_shift/su_max 0.064
_refine_ls_shift/su_mean 0.002
_refine_ls_structure_factor_coef Fsqd
_refine_ls_weighting_details 'calc w=1/[\s^2^(Fo^2^)+(0.1127P)^2^+3.9099P] where P=(Fo^2^+2Fc^2^)/3'
_refine_ls_weighting_scheme calc
_refine_ls_wR_factor_gt 0.1841
_refine_ls_wR_factor_ref 0.2084
_reflns_number_gt 4004
_reflns_number_total 5535
_reflns_threshold_expression >2sigma(I)
_cod_data_source_file c5sc02611c3.cif
_cod_data_source_block 3
_cod_depositor_comments
;
The following automatic conversions were performed:

'_symmetry_cell_setting' value 'Tetragonal' changed to 'tetragonal'
according to
/usr/data/users/saulius/crontab/automatic-downloads/rss-feeds/RSC/lib/dictionaries/cif_core.dic
dictionary named 'cif_core.dic' version 2.4.2 from 2011-04-26.

Automatic conversion script
Id: cif_fix_values 3271 2015-04-21 07:52:19Z andrius 

 Adding full bibliography for 1530691--1530693.cif.
;
_cod_original_sg_symbol_H-M P4(2)/n
_cod_database_code 1530693

loop_
_symmetry_equiv_pos_as_xyz
'x, y, z'
'-y, x+1/2, z+1/2'
'y+1/2, -x, z+1/2'
'-x+1/2, -y+1/2, z'
'-x, -y, -z'
'y, -x-1/2, -z-1/2'
'-y-1/2, x, -z-1/2'
'x-1/2, y-1/2, -z'

loop_
_atom_site_label
_atom_site_type_symbol
_atom_site_fract_x
_atom_site_fract_y
_atom_site_fract_z
_atom_site_U_iso_or_equiv
_atom_site_adp_type
_atom_site_occupancy
_atom_site_symmetry_multiplicity
_atom_site_calc_flag
_atom_site_refinement_flags
Co1 Co 0.2500 0.2500 0.2500 0.02381(18) Uani 1 4 d S
F1 F 1.11952(12) 0.79474(15) 0.19879(10) 0.0414(4) Uani 1 1 d .
F2 F 1.15402(12) 0.70696(17) 0.10669(14) 0.0568(6) Uani 1 1 d .
F3 F 1.08565(14) 0.84202(16) 0.09103(12) 0.0537(6) Uani 1 1 d .
F4 F 0.88789(15) 0.53827(14) -0.02327(10) 0.0463(5) Uani 1 1 d .
F5 F 0.88949(18) 0.44117(13) 0.06576(13) 0.0566(6) Uani 1 1 d .
F6 F 0.76020(13) 0.51280(15) 0.03710(12) 0.0490(5) Uani 1 1 d .
N1 N 0.18013(14) 0.21820(15) 0.09810(11) 0.0225(4) Uani 1 1 d .
B1 B 0.7500 0.7500 0.2500 0.0152(8) Uani 1 4 d S
C1 C 0.2500 0.2500 0.14363(18) 0.0209(6) Uani 1 2 d S
C2 C 0.20629(18) 0.23048(19) 0.02544(14) 0.0283(5) Uani 1 1 d .
H2 H 0.1694 0.2144 -0.0164 0.034 Uiso 1 1 calc R
C3 C 0.08536(17) 0.18511(18) 0.12348(14) 0.0254(5) Uani 1 1 d .
C4 C 0.0197(2) 0.2726(2) 0.1314(2) 0.0420(7) Uani 1 1 d .
H4A H 0.0139 0.3054 0.0836 0.050 Uiso 1 1 calc R
H4B H 0.0476 0.3179 0.1670 0.050 Uiso 1 1 calc R
C5 C -0.0798(2) 0.2409(3) 0.1581(2) 0.0534(7) Uani 1 1 d U
H5 H -0.1219 0.2979 0.1630 0.064 Uiso 1 1 calc R
C6 C -0.1217(3) 0.1742(4) 0.1038(3) 0.0608(7) Uani 1 1 d U
H6A H -0.1297 0.2073 0.0564 0.073 Uiso 1 1 calc R
H6B H -0.1853 0.1536 0.1208 0.073 Uiso 1 1 calc R
C7 C -0.0597(3) 0.0894(4) 0.0937(3) 0.0635(8) Uani 1 1 d U
H7 H -0.0888 0.0455 0.0569 0.076 Uiso 1 1 calc R
C8 C 0.0402(3) 0.1189(3) 0.0682(3) 0.0621(9) Uani 1 1 d U
H8A H 0.0803 0.0616 0.0622 0.075 Uiso 1 1 calc R
H8B H 0.0357 0.1512 0.0202 0.075 Uiso 1 1 calc R
C9 C -0.0694(3) 0.1938(3) 0.2313(2) 0.0516(7) Uani 1 1 d U
H9A H -0.0405 0.2393 0.2662 0.062 Uiso 1 1 calc R
H9B H -0.1331 0.1763 0.2501 0.062 Uiso 1 1 calc R
C10 C -0.0086(3) 0.1065(3) 0.2268(2) 0.0545(9) Uani 1 1 d U
H10 H -0.0041 0.0745 0.2756 0.065 Uiso 1 1 calc R
C11 C 0.0921(2) 0.1376(3) 0.1991(2) 0.0479(8) Uani 1 1 d U
H11A H 0.1206 0.1827 0.2344 0.057 Uiso 1 1 calc R
H11B H 0.1340 0.0811 0.1959 0.057 Uiso 1 1 calc R
C12 C -0.0493(3) 0.0373(3) 0.1681(3) 0.0768(12) Uani 1 1 d U
H12A H -0.0062 -0.0179 0.1624 0.092 Uiso 1 1 calc R
H12B H -0.1123 0.0134 0.1841 0.092 Uiso 1 1 calc R
C13 C 0.83403(14) 0.71157(14) 0.19525(11) 0.0160(4) Uani 1 1 d .
C14 C 0.81336(15) 0.63713(15) 0.14628(12) 0.0186(4) Uani 1 1 d .
H14 H 0.7521 0.6086 0.1478 0.022 Uiso 1 1 calc R
C15 C 0.87930(16) 0.60386(16) 0.09575(13) 0.0206(4) Uani 1 1 d .
C16 C 0.97027(16) 0.64325(17) 0.09207(13) 0.0225(4) Uani 1 1 d .
H16 H 1.0160 0.6199 0.0583 0.027 Uiso 1 1 calc R
C17 C 0.99190(15) 0.71748(16) 0.13922(13) 0.0203(4) Uani 1 1 d .
C18 C 0.92515(15) 0.75133(15) 0.18960(12) 0.0185(4) Uani 1 1 d .
H18 H 0.9420 0.8027 0.2208 0.022 Uiso 1 1 calc R
C19 C 1.08754(17) 0.7644(2) 0.13393(15) 0.0291(5) Uani 1 1 d .
C20 C 0.85378(19) 0.52453(19) 0.04415(16) 0.0303(5) Uani 1 1 d .

loop_
_atom_site_aniso_label
_atom_site_aniso_U_11
_atom_site_aniso_U_22
_atom_site_aniso_U_33
_atom_site_aniso_U_23
_atom_site_aniso_U_13
_atom_site_aniso_U_12
Co1 0.0259(2) 0.0259(2) 0.0197(3) 0.000 0.000 0.000
F1 0.0267(8) 0.0588(11) 0.0387(10) -0.0061(8) -0.0046(7) -0.0151(8)
F2 0.0189(8) 0.0691(14) 0.0824(16) -0.0291(12) 0.0159(9) -0.0053(8)
F3 0.0422(10) 0.0626(13) 0.0563(13) 0.0244(10) -0.0034(9) -0.0282(9)
F4 0.0553(11) 0.0507(11) 0.0329(9) -0.0201(8) 0.0168(8) -0.0194(9)
F5 0.0834(16) 0.0222(8) 0.0642(14) -0.0108(8) 0.0012(12) 0.0075(9)
F6 0.0317(9) 0.0557(12) 0.0598(12) -0.0356(10) 0.0123(8) -0.0181(8)
N1 0.0184(9) 0.0272(10) 0.0218(9) -0.0008(7) -0.0011(7) -0.0003(7)
B1 0.0138(11) 0.0138(11) 0.018(2) 0.000 0.000 0.000
C1 0.0170(13) 0.0241(14) 0.0214(14) 0.000 0.000 -0.0005(11)
C2 0.0275(12) 0.0364(13) 0.0210(11) -0.0017(9) -0.0025(9) 0.0005(10)
C3 0.0188(10) 0.0300(12) 0.0272(12) -0.0008(9) -0.0008(8) -0.0047(8)
C4 0.0331(14) 0.0444(17) 0.0486(18) 0.0026(14) 0.0102(13) 0.0050(12)
C5 0.0341(12) 0.0674(15) 0.0587(15) -0.0035(13) 0.0096(11) -0.0014(11)
C6 0.0341(12) 0.0823(16) 0.0660(15) -0.0119(14) 0.0040(12) -0.0104(12)
C7 0.0354(12) 0.0847(17) 0.0702(15) -0.0324(14) 0.0061(12) -0.0217(12)
C8 0.0347(13) 0.0835(19) 0.0683(18) -0.0366(16) 0.0085(13) -0.0215(14)
C9 0.0380(13) 0.0616(17) 0.0551(16) -0.0013(14) 0.0076(12) -0.0113(13)
C10 0.0396(17) 0.058(2) 0.066(2) 0.0174(17) 0.0024(15) -0.0124(15)
C11 0.0343(15) 0.0535(18) 0.0558(19) 0.0212(15) 0.0007(14) -0.0059(13)
C12 0.053(2) 0.051(2) 0.126(3) -0.005(2) 0.015(2) -0.0222(17)
C13 0.0150(9) 0.0160(9) 0.0171(9) 0.0012(7) -0.0002(7) 0.0009(7)
C14 0.0177(9) 0.0176(9) 0.0205(10) -0.0021(7) 0.0028(7) -0.0024(7)
C15 0.0191(10) 0.0189(10) 0.0237(11) -0.0030(8) 0.0045(8) -0.0016(7)
C16 0.0181(10) 0.0237(10) 0.0257(11) -0.0022(8) 0.0060(8) 0.0004(8)
C17 0.0136(9) 0.0233(10) 0.0239(11) 0.0021(8) 0.0011(7) -0.0014(7)
C18 0.0173(9) 0.0188(9) 0.0194(10) 0.0002(7) -0.0001(7) -0.0010(7)
C19 0.0180(10) 0.0368(13) 0.0324(13) -0.0016(10) 0.0027(9) -0.0057(9)
C20 0.0287(12) 0.0265(12) 0.0355(14) -0.0103(10) 0.0108(10) -0.0045(9)

loop_
_atom_type_symbol
_atom_type_description
_atom_type_scat_dispersion_real
_atom_type_scat_dispersion_imag
_atom_type_scat_source
C C 0.0033 0.0016 'International Tables Vol C Tables 4.2.6.8 and 6.1.1.4'
H H 0.0000 0.0000 'International Tables Vol C Tables 4.2.6.8 and 6.1.1.4'
N N 0.0061 0.0033 'International Tables Vol C Tables 4.2.6.8 and 6.1.1.4'
Co Co 0.3494 0.9721 'International Tables Vol C Tables 4.2.6.8 and 6.1.1.4'
B B 0.0013 0.0007 'International Tables Vol C Tables 4.2.6.8 and 6.1.1.4'
F F 0.0171 0.0103 'International Tables Vol C Tables 4.2.6.8 and 6.1.1.4'

loop_
_geom_angle_atom_site_label_1
_geom_angle_atom_site_label_2
_geom_angle_atom_site_label_3
_geom_angle
_geom_angle_site_symmetry_1
_geom_angle_site_symmetry_3
C1 Co1 C1 180.0 6_566 .
C1 N1 C2 110.6(2) . .
C1 N1 C3 124.0(2) . .
C2 N1 C3 125.1(2) . .
C13 B1 C13 111.85(7) 7_756 4_665
C13 B1 C13 104.81(14) 7_756 6_576
C13 B1 C13 111.85(7) 4_665 6_576
C13 B1 C13 111.85(7) 7_756 .
C13 B1 C13 104.81(14) 4_665 .
C13 B1 C13 111.85(7) 6_576 .
N1 C1 N1 104.7(3) . 4
N1 C1 Co1 127.63(14) . .
N1 C1 Co1 127.63(14) 4 .
C2 C2 N1 107.01(14) 4 .
C2 C2 H2 126.5 4 .
N1 C2 H2 126.5 . .
N1 C3 C8 111.2(2) . .
N1 C3 C11 111.2(2) . .
C8 C3 C11 111.0(3) . .
N1 C3 C4 108.4(2) . .
C8 C3 C4 107.6(3) . .
C11 C3 C4 107.4(2) . .
C3 C4 C5 109.9(3) . .
C3 C4 H4A 109.7 . .
C5 C4 H4A 109.7 . .
C3 C4 H4B 109.7 . .
C5 C4 H4B 109.7 . .
H4A C4 H4B 108.2 . .
C6 C5 C9 110.8(4) . .
C6 C5 C4 109.3(3) . .
C9 C5 C4 108.6(3) . .
C6 C5 H5 109.4 . .
C9 C5 H5 109.4 . .
C4 C5 H5 109.4 . .
C5 C6 C7 110.9(3) . .
C5 C6 H6A 109.5 . .
C7 C6 H6A 109.5 . .
C5 C6 H6B 109.5 . .
C7 C6 H6B 109.5 . .
H6A C6 H6B 108.1 . .
C6 C7 C8 110.9(4) . .
C6 C7 C12 108.9(4) . .
C8 C7 C12 107.9(4) . .
C6 C7 H7 109.7 . .
C8 C7 H7 109.7 . .
C12 C7 H7 109.7 . .
C3 C8 C7 110.3(3) . .
C3 C8 H8A 109.6 . .
C7 C8 H8A 109.6 . .
C3 C8 H8B 109.6 . .
C7 C8 H8B 109.6 . .
H8A C8 H8B 108.1 . .
C10 C9 C5 111.7(3) . .
C10 C9 H9A 109.3 . .
C5 C9 H9A 109.3 . .
C10 C9 H9B 109.3 . .
C5 C9 H9B 109.3 . .
H9A C9 H9B 107.9 . .
C9 C10 C12 109.8(4) . .
C9 C10 C11 107.7(3) . .
C12 C10 C11 106.4(4) . .
C9 C10 H10 110.9 . .
C12 C10 H10 110.9 . .
C11 C10 H10 110.9 . .
C3 C11 C10 110.9(3) . .
C3 C11 H11A 109.5 . .
C10 C11 H11A 109.5 . .
C3 C11 H11B 109.5 . .
C10 C11 H11B 109.5 . .
H11A C11 H11B 108.0 . .
C7 C12 C10 110.1(3) . .
C7 C12 H12A 109.6 . .
C10 C12 H12A 109.6 . .
C7 C12 H12B 109.6 . .
C10 C12 H12B 109.6 . .
H12A C12 H12B 108.2 . .
C18 C13 C14 116.01(19) . .
C18 C13 B1 124.90(17) . .
C14 C13 B1 118.95(16) . .
C15 C14 C13 122.3(2) . .
C15 C14 H14 118.8 . .
C13 C14 H14 118.8 . .
C14 C15 C16 120.7(2) . .
C14 C15 C20 120.5(2) . .
C16 C15 C20 118.9(2) . .
C17 C16 C15 118.0(2) . .
C17 C16 H16 121.0 . .
C15 C16 H16 121.0 . .
C16 C17 C18 121.2(2) . .
C16 C17 C19 119.2(2) . .
C18 C17 C19 119.6(2) . .
C17 C18 C13 121.8(2) . .
C17 C18 H18 119.1 . .
C13 C18 H18 119.1 . .
F2 C19 F1 106.8(2) . .
F2 C19 F3 106.8(2) . .
F1 C19 F3 105.4(2) . .
F2 C19 C17 112.7(2) . .
F1 C19 C17 112.6(2) . .
F3 C19 C17 112.1(2) . .
F6 C20 F5 106.9(2) . .
F6 C20 F4 106.5(3) . .
F5 C20 F4 105.3(2) . .
F6 C20 C15 112.8(2) . .
F5 C20 C15 112.1(2) . .
F4 C20 C15 112.7(2) . .

loop_
_geom_bond_atom_site_label_1
_geom_bond_atom_site_label_2
_geom_bond_distance
_geom_bond_site_symmetry_2
Co1 C1 1.943(3) 6_566
Co1 C1 1.943(3) .
F1 C19 1.337(3) .
F2 C19 1.331(3) .
F3 C19 1.343(3) .
F4 C20 1.336(3) .
F5 C20 1.334(3) .
F6 C20 1.332(3) .
N1 C1 1.362(3) .
N1 C2 1.388(3) .
N1 C3 1.485(3) .
B1 C13 1.639(2) 7_756
B1 C13 1.639(2) 4_665
B1 C13 1.639(2) 6_576
B1 C13 1.639(2) .
C1 N1 1.362(3) 4
C2 C2 1.345(5) 4
C2 H2 0.9500 .
C3 C8 1.513(4) .
C3 C11 1.537(4) .
C3 C4 1.544(4) .
C4 C5 1.547(5) .
C4 H4A 0.9900 .
C4 H4B 0.9900 .
C5 C6 1.485(6) .
C5 C9 1.499(6) .
C5 H5 1.0000 .
C6 C7 1.489(7) .
C6 H6A 0.9900 .
C6 H6B 0.9900 .
C7 C8 1.535(5) .
C7 C12 1.550(8) .
C7 H7 1.0000 .
C8 H8A 0.9900 .
C8 H8B 0.9900 .
C9 C10 1.498(6) .
C9 H9A 0.9900 .
C9 H9B 0.9900 .
C10 C12 1.558(7) .
C10 C11 1.565(5) .
C10 H10 1.0000 .
C11 H11A 0.9900 .
C11 H11B 0.9900 .
C12 H12A 0.9900 .
C12 H12B 0.9900 .
C13 C18 1.401(3) .
C13 C14 1.407(3) .
C14 C15 1.389(3) .
C14 H14 0.9500 .
C15 C16 1.395(3) .
C15 C20 1.503(3) .
C16 C17 1.386(3) .
C16 H16 0.9500 .
C17 C18 1.397(3) .
C17 C19 1.500(3) .
C18 H18 0.9500 .

loop_
_geom_torsion_atom_site_label_1
_geom_torsion_atom_site_label_2
_geom_torsion_atom_site_label_3
_geom_torsion_atom_site_label_4
_geom_torsion
_geom_torsion_site_symmetry_1
_geom_torsion_site_symmetry_4
C2 N1 C1 N1 -0.21(13) . 4
C3 N1 C1 N1 -174.0(3) . 4
C2 N1 C1 Co1 179.79(13) . .
C3 N1 C1 Co1 6.0(3) . .
C1 Co1 C1 N1 21(100) 6_566 .
C1 Co1 C1 N1 -159(100) 6_566 4
C1 N1 C2 C2 0.6(4) . 4
C3 N1 C2 C2 174.3(3) . 4
C1 N1 C3 C8 -156.7(3) . .
C2 N1 C3 C8 30.4(4) . .
C1 N1 C3 C11 -32.5(3) . .
C2 N1 C3 C11 154.6(3) . .
C1 N1 C3 C4 85.3(3) . .
C2 N1 C3 C4 -87.6(3) . .
N1 C3 C4 C5 -179.8(3) . .
C8 C3 C4 C5 59.9(4) . .
C11 C3 C4 C5 -59.6(3) . .
C3 C4 C5 C6 -60.2(4) . .
C3 C4 C5 C9 60.8(4) . .
C9 C5 C6 C7 -60.8(4) . .
C4 C5 C6 C7 58.9(5) . .
C5 C6 C7 C8 -58.4(5) . .
C5 C6 C7 C12 60.2(4) . .
N1 C3 C8 C7 -177.3(3) . .
C11 C3 C8 C7 58.4(5) . .
C4 C3 C8 C7 -58.7(5) . .
C6 C7 C8 C3 58.8(5) . .
C12 C7 C8 C3 -60.4(5) . .
C6 C5 C9 C10 58.1(4) . .
C4 C5 C9 C10 -61.9(4) . .
C5 C9 C10 C12 -55.0(4) . .
C5 C9 C10 C11 60.5(4) . .
N1 C3 C11 C10 177.8(3) . .
C8 C3 C11 C10 -58.0(4) . .
C4 C3 C11 C10 59.3(4) . .
C9 C10 C11 C3 -59.5(4) . .
C12 C10 C11 C3 58.2(4) . .
C6 C7 C12 C10 -57.2(4) . .
C8 C7 C12 C10 63.3(5) . .
C9 C10 C12 C7 54.8(4) . .
C11 C10 C12 C7 -61.6(4) . .
C13 B1 C13 C18 -6.31(19) 7_756 .
C13 B1 C13 C18 115.1(2) 4_665 .
C13 B1 C13 C18 -123.5(2) 6_576 .
C13 B1 C13 C14 178.02(19) 7_756 .
C13 B1 C13 C14 -60.59(15) 4_665 .
C13 B1 C13 C14 60.80(13) 6_576 .
C18 C13 C14 C15 0.7(3) . .
B1 C13 C14 C15 176.76(18) . .
C13 C14 C15 C16 0.5(4) . .
C13 C14 C15 C20 -179.6(2) . .
C14 C15 C16 C17 -1.3(3) . .
C20 C15 C16 C17 178.9(2) . .
C15 C16 C17 C18 0.7(3) . .
C15 C16 C17 C19 -177.0(2) . .
C16 C17 C18 C13 0.6(3) . .
C19 C17 C18 C13 178.3(2) . .
C14 C13 C18 C17 -1.3(3) . .
B1 C13 C18 C17 -177.03(17) . .
C16 C17 C19 F2 -26.2(3) . .
C18 C17 C19 F2 156.0(2) . .
C16 C17 C19 F1 -147.1(2) . .
C18 C17 C19 F1 35.1(3) . .
C16 C17 C19 F3 94.3(3) . .
C18 C17 C19 F3 -83.5(3) . .
C14 C15 C20 F6 19.3(4) . .
C16 C15 C20 F6 -160.8(2) . .
C14 C15 C20 F5 -101.5(3) . .
C16 C15 C20 F5 78.4(3) . .
C14 C15 C20 F4 139.9(2) . .
C16 C15 C20 F4 -40.2(3) . .
